data_4036467
loop_
_publ_author_name
'Degennaro, Leonardo'
'Carroccia, Laura'
'Parisi, Giovanna'
'Zenzola, Marina'
'Romanazzi, Giuseppe'
'Fanelli, Flavio'
'Pisano, Luisa'
'Luisi, Renzo'

_publ_section_title
;
 Regio- and Stereoselective Synthesis of Sulfur-Bearing Four-Membered
 Heterocycles: Direct Access to 2,4-Disubstituted Thietane 1-Oxides.
;
_journal_issue 24
_journal_name_full 'The Journal of organic chemistry'
_journal_page_first 12201
_journal_page_last 12211
_journal_paper_doi 10.1021/acs.joc.5b02126
_journal_volume 80
_journal_year 2015
_chemical_formula_moiety 'C22 H20 O2 S'
_chemical_formula_sum 'C22 H20 O2 S'
_chemical_formula_weight 348.44
_space_group_crystal_system triclinic
_space_group_IT_number 2
_space_group_name_Hall '-P 1'
_space_group_name_H-M_alt 'P -1'
_atom_sites_solution_hydrogens mixed
_audit_creation_method SHELXL-2014/7
_cell_angle_alpha 95.659(6)
_cell_angle_beta 95.515(6)
_cell_angle_gamma 99.965(5)
_cell_formula_units_Z 2
_cell_length_a 6.1450(4)
_cell_length_b 8.4250(5)
_cell_length_c 17.6750(8)
_cell_measurement_temperature 293(2)
_cell_volume 890.87(9)
_computing_cell_refinement 'DIRAX (Duisenberg,1992; Duisenberg et al., 2003)'
_computing_data_collection 'COLLECT (Nonius, 2002)'
_computing_data_reduction 'EVAL (Nonius, 2002; Duisenberg et al., 2000)'
_computing_molecular_graphics 'ORTEP-3 (Farrugia, 2012)'
_computing_publication_material 'WinGX (Farrugia, 2012) and publCIF (Westrip, 2010)'
_computing_structure_refinement 'SHELXL-2014/7 (Sheldrick, 2014)'
_computing_structure_solution 'SIR2011 (Burla et al., 2012)'
_diffrn_ambient_temperature 293(2)
_diffrn_measured_fraction_theta_full 0.980
_diffrn_measured_fraction_theta_max 0.966
_diffrn_measurement_device_type 'Bruker-Nonius KappaCCD'
_diffrn_measurement_method '\f scans and \w scans'
_diffrn_radiation_type MoK\a
_diffrn_radiation_wavelength 0.71073
_diffrn_reflns_av_R_equivalents 0.0249
_diffrn_reflns_av_unetI/netI 0.0324
_diffrn_reflns_Laue_measured_fraction_full 0.980
_diffrn_reflns_Laue_measured_fraction_max 0.966
_diffrn_reflns_limit_h_max 6
_diffrn_reflns_limit_h_min -7
_diffrn_reflns_limit_k_max 10
_diffrn_reflns_limit_k_min -10
_diffrn_reflns_limit_l_max 22
_diffrn_reflns_limit_l_min -22
_diffrn_reflns_number 10151
_diffrn_reflns_point_group_measured_fraction_full 0.980
_diffrn_reflns_point_group_measured_fraction_max 0.966
_diffrn_reflns_theta_full 25.242
_diffrn_reflns_theta_max 27.495
_diffrn_reflns_theta_min 5.019
_diffrn_source 'fine-focus sealed tube'
_exptl_absorpt_coefficient_mu 0.194
_exptl_absorpt_process_details none
_exptl_crystal_colour colourless
_exptl_crystal_density_diffrn 1.299
_exptl_crystal_description block
_exptl_crystal_F_000 368
_exptl_crystal_size_max 0.500
_exptl_crystal_size_mid 0.350
_exptl_crystal_size_min 0.300
_refine_diff_density_max 0.352
_refine_diff_density_min -0.305
_refine_diff_density_rms 0.072
_refine_ls_extinction_method none
_refine_ls_goodness_of_fit_ref 1.083
_refine_ls_hydrogen_treatment mixed
_refine_ls_matrix_type full
_refine_ls_number_parameters 229
_refine_ls_number_reflns 3936
_refine_ls_number_restraints 0
_refine_ls_restrained_S_all 1.083
_refine_ls_R_factor_all 0.0645
_refine_ls_R_factor_gt 0.0456
_refine_ls_shift/su_max 0.001
_refine_ls_shift/su_mean 0.000
_refine_ls_structure_factor_coef Fsqd
_refine_ls_weighting_details 'w=1/[\s^2^(Fo^2^)+(0.0583P)^2^+0.2102P] where P=(Fo^2^+2Fc^2^)/3'
_refine_ls_weighting_scheme calc
_refine_ls_wR_factor_gt 0.1129
_refine_ls_wR_factor_ref 0.1239
_reflns_Friedel_coverage 0.000
_reflns_number_gt 3025
_reflns_number_total 3936
_reflns_threshold_expression 'I > 2\s(I)'
_cod_data_source_file jo5b02126_si_002.cif
_cod_data_source_block shelx
_cod_database_code 4036467
_shelx_shelxl_version_number 2014/7
_shelx_space_group_comment
;
The symmetry employed for this shelxl refinement is uniquely defined
by the following loop, which should always be used as a source of
symmetry information in preference to the above space-group names.
They are only intended as comments.
;
_shelx_estimated_absorpt_t_min 0.909
_shelx_estimated_absorpt_t_max 0.944

loop_
_space_group_symop_operation_xyz
'x, y, z'
'-x, -y, -z'

loop_
_atom_site_label
_atom_site_type_symbol
_atom_site_fract_x
_atom_site_fract_y
_atom_site_fract_z
_atom_site_U_iso_or_equiv
_atom_site_adp_type
_atom_site_occupancy
_atom_site_site_symmetry_order
_atom_site_calc_flag
_atom_site_refinement_flags_posn
_atom_site_refinement_flags_adp
S1 S 0.11727(8) 0.82193(6) 0.80957(3) 0.04627(16) Uani 1 1 d . .
O1 O -0.3844(2) 0.66561(16) 0.75315(7) 0.0474(3) Uani 1 1 d . .
H100 H -0.327(4) 0.763(3) 0.7592(15) 0.071 Uiso 1 1 d . U
O2 O -0.0384(3) 0.93545(16) 0.79056(8) 0.0598(4) Uani 1 1 d . .
C2 C -0.2272(3) 0.58807(19) 0.71554(9) 0.0347(4) Uani 1 1 d . .
C3 C -0.1928(3) 0.65701(19) 0.63924(9) 0.0348(3) Uani 1 1 d . .
C4 C -0.3224(3) 0.4063(2) 0.70012(9) 0.0353(4) Uani 1 1 d . .
C5 C -0.5281(3) 0.3409(2) 0.72107(11) 0.0458(4) Uani 1 1 d . .
H5 H -0.6120 0.4084 0.7451 0.055 Uiso 1 1 calc R U
C6 C 0.2203(3) 0.7530(2) 0.96270(9) 0.0434(4) Uani 1 1 d . .
C7 C -0.3779(3) 0.6592(2) 0.58834(11) 0.0480(4) Uani 1 1 d . .
H7 H -0.5189 0.6198 0.6012 0.058 Uiso 1 1 calc R U
C8 C -0.0098(3) 0.6086(2) 0.76976(10) 0.0406(4) Uani 1 1 d . .
H8 H 0.0993 0.5554 0.7452 0.049 Uiso 1 1 calc R U
C9 C -0.2011(3) 0.3011(2) 0.66485(11) 0.0471(4) Uani 1 1 d . .
H9 H -0.0637 0.3428 0.6499 0.056 Uiso 1 1 calc R U
C10 C -0.4858(4) 0.0722(2) 0.67245(12) 0.0551(5) Uani 1 1 d . .
H10 H -0.5399 -0.0390 0.6637 0.066 Uiso 1 1 calc R U
C11 C 0.1973(4) 0.8381(2) 1.03215(11) 0.0543(5) Uani 1 1 d . .
H11 H 0.0696 0.8814 1.0377 0.065 Uiso 1 1 calc R U
C12 C 0.0394(3) 0.7281(2) 0.89672(10) 0.0475(4) Uani 1 1 d . .
H12 H -0.0918 0.7662 0.9136 0.057 Uiso 1 1 calc R U
C13 C -0.6094(3) 0.1741(3) 0.70623(12) 0.0546(5) Uani 1 1 d . .
H13 H -0.7488 0.1317 0.7194 0.065 Uiso 1 1 calc R U
C14 C 0.0135(3) 0.7178(3) 0.61835(11) 0.0558(5) Uani 1 1 d . .
H14 H 0.1408 0.7181 0.6514 0.067 Uiso 1 1 calc R U
C15 C -0.3567(4) 0.7193(3) 0.51847(12) 0.0588(5) Uani 1 1 d . .
H15 H -0.4830 0.7191 0.4849 0.071 Uiso 1 1 calc R U
C16 C -0.2813(4) 0.1353(2) 0.65162(12) 0.0562(5) Uani 1 1 d . .
H16 H -0.1968 0.0668 0.6287 0.067 Uiso 1 1 calc R U
C17 C -0.0314(4) 0.5572(2) 0.85069(11) 0.0591(6) Uani 1 1 d . .
H17A H 0.0692 0.4848 0.8640 0.071 Uiso 1 1 calc R U
H17B H -0.1826 0.5078 0.8566 0.071 Uiso 1 1 calc R U
C18 C 0.4130(4) 0.6914(3) 0.95608(12) 0.0571(5) Uani 1 1 d . .
H18 H 0.4319 0.6350 0.9099 0.069 Uiso 1 1 calc R U
C19 C -0.1509(4) 0.7787(3) 0.49879(12) 0.0600(5) Uani 1 1 d . .
H19 H -0.1366 0.8187 0.4520 0.072 Uiso 1 1 calc R U
C20 C 0.5528(4) 0.7968(3) 1.08544(12) 0.0631(6) Uani 1 1 d . .
H20 H 0.6646 0.8115 1.1262 0.076 Uiso 1 1 calc R U
C21 C 0.5779(4) 0.7124(3) 1.01704(13) 0.0617(6) Uani 1 1 d . .
H21 H 0.7060 0.6694 1.0119 0.074 Uiso 1 1 calc R U
C22 C 0.0331(4) 0.7785(3) 0.54850(13) 0.0697(7) Uani 1 1 d . .
H22 H 0.1733 0.8196 0.5355 0.084 Uiso 1 1 calc R U
C23 C 0.3641(4) 0.8591(3) 1.09361(12) 0.0653(6) Uani 1 1 d . .
H23 H 0.3469 0.9153 1.1400 0.078 Uiso 1 1 calc R U

loop_
_atom_site_aniso_label
_atom_site_aniso_U_11
_atom_site_aniso_U_22
_atom_site_aniso_U_33
_atom_site_aniso_U_23
_atom_site_aniso_U_13
_atom_site_aniso_U_12
S1 0.0585(3) 0.0380(3) 0.0364(2) 0.00540(18) -0.00225(19) -0.00378(19)
O1 0.0517(7) 0.0430(7) 0.0502(7) -0.0004(6) 0.0173(6) 0.0132(6)
O2 0.0843(10) 0.0384(7) 0.0554(8) 0.0069(6) -0.0012(7) 0.0115(7)
C2 0.0345(8) 0.0367(9) 0.0326(8) 0.0008(7) 0.0033(6) 0.0082(6)
C3 0.0390(8) 0.0322(8) 0.0325(8) 0.0000(6) 0.0012(6) 0.0083(6)
C4 0.0367(8) 0.0365(9) 0.0309(8) 0.0036(6) -0.0014(6) 0.0045(7)
C5 0.0420(9) 0.0495(11) 0.0460(10) 0.0106(8) 0.0049(8) 0.0056(8)
C6 0.0547(10) 0.0391(9) 0.0313(8) 0.0053(7) -0.0009(7) -0.0027(8)
C7 0.0435(10) 0.0521(11) 0.0481(10) 0.0078(9) -0.0018(8) 0.0104(8)
C8 0.0468(9) 0.0340(9) 0.0369(9) 0.0013(7) -0.0055(7) 0.0031(7)
C9 0.0450(10) 0.0422(10) 0.0514(11) -0.0040(8) 0.0074(8) 0.0051(8)
C10 0.0684(13) 0.0368(10) 0.0524(11) 0.0053(9) -0.0089(10) -0.0027(9)
C11 0.0669(13) 0.0480(11) 0.0453(11) 0.0006(9) 0.0004(9) 0.0089(9)
C12 0.0548(11) 0.0489(11) 0.0344(9) 0.0075(8) -0.0005(8) -0.0005(8)
C13 0.0486(11) 0.0556(12) 0.0535(11) 0.0179(10) -0.0010(9) -0.0094(9)
C14 0.0439(10) 0.0802(15) 0.0423(10) 0.0129(10) 0.0034(8) 0.0063(10)
C15 0.0687(13) 0.0622(13) 0.0444(11) 0.0076(9) -0.0133(9) 0.0190(11)
C16 0.0642(13) 0.0419(11) 0.0596(12) -0.0061(9) 0.0027(10) 0.0113(9)
C17 0.0791(14) 0.0453(11) 0.0422(10) 0.0126(9) -0.0161(9) -0.0098(10)
C18 0.0633(13) 0.0627(13) 0.0427(11) 0.0015(9) 0.0049(9) 0.0076(10)
C19 0.0814(15) 0.0639(14) 0.0360(10) 0.0114(9) 0.0088(10) 0.0126(11)
C20 0.0667(14) 0.0641(14) 0.0481(12) 0.0116(10) -0.0131(10) -0.0090(11)
C21 0.0565(12) 0.0657(14) 0.0599(13) 0.0127(11) 0.0009(10) 0.0035(10)
C22 0.0617(13) 0.0972(19) 0.0511(12) 0.0214(12) 0.0167(10) 0.0043(12)
C23 0.0856(16) 0.0616(13) 0.0383(11) -0.0088(9) -0.0079(10) 0.0009(12)

loop_
_atom_type_symbol
_atom_type_description
_atom_type_scat_dispersion_real
_atom_type_scat_dispersion_imag
_atom_type_scat_source
C C 0.0033 0.0016 'International Tables Vol C Tables 4.2.6.8 and 6.1.1.4'
H H 0.0000 0.0000 'International Tables Vol C Tables 4.2.6.8 and 6.1.1.4'
O O 0.0106 0.0060 'International Tables Vol C Tables 4.2.6.8 and 6.1.1.4'
S S 0.1246 0.1234 'International Tables Vol C Tables 4.2.6.8 and 6.1.1.4'

loop_
_geom_angle_atom_site_label_1
_geom_angle_atom_site_label_2
_geom_angle_atom_site_label_3
_geom_angle
O2 S1 C12 109.02(9)
O2 S1 C8 110.56(8)
C12 S1 C8 77.47(8)
C2 O1 H100 104.3(17)
O1 C2 C4 107.94(13)
O1 C2 C3 109.52(13)
C4 C2 C3 109.60(12)
O1 C2 C8 109.34(13)
C4 C2 C8 107.24(13)
C3 C2 C8 113.06(13)
C14 C3 C7 117.66(16)
C14 C3 C2 123.65(15)
C7 C3 C2 118.68(15)
C5 C4 C9 118.13(16)
C5 C4 C2 121.85(15)
C9 C4 C2 120.02(14)
C4 C5 C13 120.21(18)
C4 C5 H5 119.9
C13 C5 H5 119.9
C18 C6 C11 118.34(18)
C18 C6 C12 120.95(17)
C11 C6 C12 120.71(18)
C3 C7 C15 121.15(18)
C3 C7 H7 119.4
C15 C7 H7 119.4
C2 C8 C17 116.62(15)
C2 C8 S1 115.62(12)
C17 C8 S1 91.94(11)
C2 C8 H8 110.5
C17 C8 H8 110.5
S1 C8 H8 110.5
C16 C9 C4 121.26(17)
C16 C9 H9 119.4
C4 C9 H9 119.4
C13 C10 C16 119.64(18)
C13 C10 H10 120.2
C16 C10 H10 120.2
C6 C11 C23 120.6(2)
C6 C11 H11 119.7
C23 C11 H11 119.7
C6 C12 C17 118.78(16)
C6 C12 S1 115.71(13)
C17 C12 S1 91.92(11)
C6 C12 H12 109.7
C17 C12 H12 109.7
S1 C12 H12 109.7
C10 C13 C5 120.74(18)
C10 C13 H13 119.6
C5 C13 H13 119.6
C3 C14 C22 120.81(19)
C3 C14 H14 119.6
C22 C14 H14 119.6
C19 C15 C7 120.29(19)
C19 C15 H15 119.9
C7 C15 H15 119.9
C10 C16 C9 120.00(19)
C10 C16 H16 120.0
C9 C16 H16 120.0
C8 C17 C12 97.90(14)
C8 C17 H17A 112.2
C12 C17 H17A 112.2
C8 C17 H17B 112.2
C12 C17 H17B 112.2
H17A C17 H17B 109.8
C21 C18 C6 120.9(2)
C21 C18 H18 119.5
C6 C18 H18 119.5
C22 C19 C15 119.34(19)
C22 C19 H19 120.3
C15 C19 H19 120.3
C23 C20 C21 120.3(2)
C23 C20 H20 119.9
C21 C20 H20 119.9
C20 C21 C18 120.1(2)
C20 C21 H21 120.0
C18 C21 H21 120.0
C19 C22 C14 120.7(2)
C19 C22 H22 119.6
C14 C22 H22 119.6
C20 C23 C11 119.8(2)
C20 C23 H23 120.1
C11 C23 H23 120.1

loop_
_geom_bond_atom_site_label_1
_geom_bond_atom_site_label_2
_geom_bond_distance
S1 O2 1.5034(15)
S1 C12 1.8647(18)
S1 C8 1.8691(18)
O1 C2 1.4348(19)
O1 H100 0.82(3)
C2 C4 1.529(2)
C2 C3 1.539(2)
C2 C8 1.541(2)
C3 C14 1.382(3)
C3 C7 1.385(2)
C4 C5 1.388(2)
C4 C9 1.393(2)
C5 C13 1.398(3)
C5 H5 0.9300
C6 C18 1.383(3)
C6 C11 1.392(3)
C6 C12 1.504(2)
C7 C15 1.389(3)
C7 H7 0.9300
C8 C17 1.546(2)
C8 H8 0.9800
C9 C16 1.387(3)
C9 H9 0.9300
C10 C13 1.372(3)
C10 C16 1.376(3)
C10 H10 0.9300
C11 C23 1.396(3)
C11 H11 0.9300
C12 C17 1.552(3)
C12 H12 0.9800
C13 H13 0.9300
C14 C22 1.390(3)
C14 H14 0.9300
C15 C19 1.368(3)
C15 H15 0.9300
C16 H16 0.9300
C17 H17A 0.9700
C17 H17B 0.9700
C18 C21 1.382(3)
C18 H18 0.9300
C19 C22 1.364(3)
C19 H19 0.9300
C20 C23 1.367(3)
C20 C21 1.377(3)
C20 H20 0.9300
C21 H21 0.9300
C22 H22 0.9300
C23 H23 0.9300
